data_7250959
loop_
_publ_author_name
'Pal, Sujeet Kumar'
'Tiwari, Dhananjay'
'Mohan, Madan'
'Husain, Ahmad'
'Kharwar, Ajit Kumar'

_publ_section_title
;
 Regulating the structural dimensionality, gas sorption and magnetic
 behavior of Co(ii) coordination polymers
;
_journal_issue 45
_journal_name_full CrystEngComm
_journal_page_first 7399
_journal_page_last 7407
_journal_paper_doi 10.1039/D5CE00809C
_journal_volume 27
_journal_year 2025
_chemical_formula_moiety 'C76 H54 Co2 N6 O10'
_chemical_formula_sum 'C76 H54 Co2 N6 O10'
_chemical_formula_weight 1329.11
_space_group_crystal_system triclinic
_space_group_IT_number 2
_space_group_name_Hall '-P 1'
_space_group_name_H-M_alt 'P -1'
_atom_sites_solution_hydrogens geom
_atom_sites_solution_primary iterative
_audit_creation_date 2019-05-06
_audit_creation_method
;
Olex2 1.2
(compiled 2018.05.29 svn.r3508 for OlexSys, GUI svn.r5506)
;
_audit_update_record
;
2019-08-04 deposited with the CCDC.	2025-10-13 downloaded from the CCDC.
;
_cell_angle_alpha 100.736(5)
_cell_angle_beta 114.653(4)
_cell_angle_gamma 97.526(5)
_cell_formula_units_Z 2
_cell_length_a 14.6443(13)
_cell_length_b 16.4598(15)
_cell_length_c 16.4623(15)
_cell_measurement_reflns_used 9905
_cell_measurement_temperature 134(2)
_cell_measurement_theta_max 24.06
_cell_measurement_theta_min 2.26
_cell_volume 3445.2(6)
_computing_molecular_graphics 'Olex2 (Dolomanov et al., 2009)'
_computing_publication_material 'Olex2 (Dolomanov et al., 2009)'
_computing_structure_refinement 'ShelXL (Sheldrick, 2015)'
_computing_structure_solution 'olex2.solve (Bourhis et al., 2015)'
_diffrn_ambient_temperature 133.77
_diffrn_measured_fraction_theta_full 0.995
_diffrn_measured_fraction_theta_max 0.995
_diffrn_measurement_device_type 'Bruker APEX-II CCD'
_diffrn_measurement_method '\f and \w scans'
_diffrn_radiation_type MoK\a
_diffrn_radiation_wavelength 0.71073
_diffrn_reflns_av_R_equivalents 0.1271
_diffrn_reflns_av_unetI/netI 0.1127
_diffrn_reflns_Laue_measured_fraction_full 0.995
_diffrn_reflns_Laue_measured_fraction_max 0.995
_diffrn_reflns_limit_h_max 17
_diffrn_reflns_limit_h_min -17
_diffrn_reflns_limit_k_max 19
_diffrn_reflns_limit_k_min -19
_diffrn_reflns_limit_l_max 19
_diffrn_reflns_limit_l_min -19
_diffrn_reflns_number 63941
_diffrn_reflns_point_group_measured_fraction_full 0.995
_diffrn_reflns_point_group_measured_fraction_max 0.995
_diffrn_reflns_theta_full 25.137
_diffrn_reflns_theta_max 25.137
_diffrn_reflns_theta_min 2.260
_exptl_absorpt_coefficient_mu 0.544
_exptl_absorpt_correction_type multi-scan
_exptl_absorpt_process_details multi-scan
_exptl_crystal_colour pink
_exptl_crystal_density_diffrn 1.281
_exptl_crystal_description block
_exptl_crystal_F_000 1372
_exptl_crystal_size_max 0.83
_exptl_crystal_size_mid 0.68
_exptl_crystal_size_min 0.55
_exptl_transmission_factor_max 0.741
_exptl_transmission_factor_min 0.630
_refine_diff_density_max 0.921
_refine_diff_density_min -0.519
_refine_diff_density_rms 0.083
_refine_ls_extinction_method none
_refine_ls_goodness_of_fit_ref 1.017
_refine_ls_hydrogen_treatment constr
_refine_ls_matrix_type full
_refine_ls_number_parameters 999
_refine_ls_number_reflns 12269
_refine_ls_number_restraints 315
_refine_ls_restrained_S_all 1.005
_refine_ls_R_factor_all 0.1187
_refine_ls_R_factor_gt 0.0647
_refine_ls_shift/su_max 0.001
_refine_ls_shift/su_mean 0.000
_refine_ls_structure_factor_coef Fsqd
_refine_ls_weighting_details 'w=1/[\s^2^(Fo^2^)+(0.0566P)^2^+3.6887P] where P=(Fo^2^+2Fc^2^)/3'
_refine_ls_weighting_scheme calc
_refine_ls_wR_factor_gt 0.1263
_refine_ls_wR_factor_ref 0.1440
_reflns_Friedel_coverage 0.000
_reflns_number_gt 7700
_reflns_number_total 12269
_reflns_threshold_expression 'I > 2\s(I)'
_cod_data_source_file d5ce00809c2.cif
_cod_data_source_block 1
_cod_depositor_comments 'Adding full bibliography for 7250959--7250961.cif.'
_cod_database_code 7250959
_shelx_shelxl_version_number 2016/6
_shelx_space_group_comment
;
The symmetry employed for this shelxl refinement is uniquely defined
by the following loop, which should always be used as a source of
symmetry information in preference to the above space-group names.
They are only intended as comments.
;
_olex2_refinement_description
;
1. Fixed Uiso
 At 1.2 times of:
  All C(H) groups
 At 1.5 times of:
  All C(H,H,H) groups
2. Restrained distances
 Co1-O3 \\sim Co1-O2
 with sigma of 0.02
 C56-C54 \\sim C55-C53
 with sigma of 0.02
 C56-C58 \\sim C55-C57
 with sigma of 0.02
 C54-C65 \\sim C53-C66
 with sigma of 0.02
 C65-C63 \\sim C66-C64
 with sigma of 0.02
 C58-C59 \\sim C57-C60
 with sigma of 0.02
 C63-C59 \\sim C64-C60
 with sigma of 0.02
 C59-C61 \\sim C60-C62
 with sigma of 0.02
 O5-O3 \\sim O4-O2
 with sigma of 0.04
 O5-C54 \\sim O4-C53
 with sigma of 0.04
 O3-C54 \\sim O2-C53
 with sigma of 0.04
 C56-C65 \\sim C55-C66
 with sigma of 0.04
 C56-C59 \\sim C55-C60
 with sigma of 0.04
 C54-C58 \\sim C53-C57
 with sigma of 0.04
 C54-C63 \\sim C53-C64
 with sigma of 0.04
 C65-C59 \\sim C66-C60
 with sigma of 0.04
 C58-C63 \\sim C57-C64
 with sigma of 0.04
 C58-C61 \\sim C57-C62
 with sigma of 0.04
 C63-C61 \\sim C64-C62
 with sigma of 0.04
 Co2-O11 \\sim Co2-O12
 with sigma of 0.02
 C24-C33 \\sim C23-C34
 with sigma of 0.02
 C24-C26 \\sim C23-C25
 with sigma of 0.02
 C33-C31 \\sim C34-C32
 with sigma of 0.02
 C26-C27 \\sim C25-C28
 with sigma of 0.02
 C31-C29 \\sim C32-C30
 with sigma of 0.02
 C27-C29 \\sim C28-C30
 with sigma of 0.02
 O11-O14 \\sim O12-O13
 with sigma of 0.04
 O11-C24 \\sim O12-C23
 with sigma of 0.04
 O14-C24 \\sim O13-C23
 with sigma of 0.04
 C24-C31 \\sim C23-C32
 with sigma of 0.04
 C24-C27 \\sim C23-C28
 with sigma of 0.04
 C33-C26 \\sim C34-C25
 with sigma of 0.04
 C33-C29 \\sim C34-C30
 with sigma of 0.04
 C26-C29 \\sim C25-C30
 with sigma of 0.04
 C31-C27 \\sim C32-C28
 with sigma of 0.04
3. Uiso/Uaniso restraints and constraints
Uanis(O14) \\sim Ueq, Uanis(O13) \\sim Ueq, Uanis(C35) \\sim Ueq, Uanis(O11)
\\sim Ueq, Uanis(O12) \\sim Ueq, Uanis(O5) \\sim Ueq, Uanis(O4) \\sim Ueq,
Uanis(C52) \\sim Ueq, Uanis(O3) \\sim Ueq, Uanis(O2) \\sim Ueq: with sigma of
0.001 and sigma for terminal atoms of 0.002
Uanis(C23) = Uanis(C24)
Uanis(C54) = Uanis(C53)
4. Rigid body (RIGU) restrains
 O5, C56, C54, C65, C58, C63, C59, C61, O3
 with sigma for 1-2 distances of 0.001 and sigma for 1-3 distances of 0.001
 O11, O14, C24, C33, C26, C31, C27, C29, C1BA
 with sigma for 1-2 distances of 0.001 and sigma for 1-3 distances of 0.001
 O13, C35, C23, C34, C25, C32, C28, C30, O12, C2BA
 with sigma for 1-2 distances of 0.001 and sigma for 1-3 distances of 0.001
 O4, O2, C52, C55, C53, C66, C57, C64, C60, C62
 with sigma for 1-2 distances of 0.001 and sigma for 1-3 distances of 0.001
5. Others
 Fixed Sof: O11(0.5) O5(0.5) O14(0.5) O3(0.5) C24(0.5) C33(0.5) H33(0.5)
 C26(0.5) H26(0.5) C56(0.5) H56(0.5) C54(0.5) C65(0.5) H65(0.5) C31(0.5)
 H31(0.5) C27(0.5) H27(0.5) C29(0.5) C58(0.5) H58(0.5) C63(0.5) H63(0.5)
 C59(0.5) C61(0.5) H61(0.5) O4(0.5) O2(0.5) C55(0.5) H55(0.5) C53(0.5) C66(0.5)
 H66(0.5) C57(0.5) H57(0.5) C64(0.5) H64(0.5) C60(0.5) C62(0.5) H62(0.5)
 O13(0.5) C23(0.5) C34(0.5) H34(0.5) C25(0.5) H25(0.5) C32(0.5) H32(0.5)
 C28(0.5) H28(0.5) C30(0.5) O12(0.5) C1BA(0.5) H1BA(0.5) C2BA(0.5) H2BA(0.5)
6.a Aromatic/amide H refined with riding coordinates:
 C67(H67), C71(H71), C47(H47), C14(H14), C1(H1), C7(H7), C68(H68), C76(H76),
 C9(H9), C86(H86), C74(H74), C44(H44), C70(H70), C85(H85), C40(H40), C33(H33),
 C5(H5), C39(H39), C15(H15), C18(H18), C46(H46), C2(H2), C26(H26), C87(H87),
 C49(H49), C13(H13), C50(H50), C12(H12), C43(H43), C4(H4), C17(H17), C56(H56),
 C88(H88), C20(H20), C82(H82), C65(H65), C21(H21), C31(H31), C81(H81), C27(H27),
  C79(H79), C78(H78), C38(H38), C41(H41), C58(H58), C63(H63), C61(H61),
 C55(H55), C66(H66), C57(H57), C64(H64), C62(H62), C34(H34), C25(H25), C32(H32),
  C28(H28), C1BA(H1BA), C2BA(H2BA)
6.b Idealised Me refined as rotating group:
 C22(H22A,H22B,H22C), C83(H83A,H83B,H83C)
;
_olex2_submission_special_instructions 'No special instructions were received'

loop_
_space_group_symop_operation_xyz
'x, y, z'
'-x, -y, -z'

loop_
_atom_site_label
_atom_site_type_symbol
_atom_site_fract_x
_atom_site_fract_y
_atom_site_fract_z
_atom_site_U_iso_or_equiv
_atom_site_adp_type
_atom_site_occupancy
_atom_site_site_symmetry_order
_atom_site_calc_flag
_atom_site_refinement_flags_posn
_atom_site_refinement_flags_adp
_atom_site_refinement_flags_occupancy
_atom_site_disorder_assembly
_atom_site_disorder_group
Co1 Co 0.61494(4) 0.48352(3) 0.45781(4) 0.01479(16) Uani 1 1 d D . . . .
Co2 Co 0.59842(4) 0.97343(3) -0.05535(4) 0.01363(15) Uani 1 1 d D . . . .
O11 O 0.6370(13) 1.0173(9) 0.0798(7) 0.022(3) Uani 0.5 1 d D U P A 2
O5 O 0.3685(7) 0.3845(6) 0.4935(7) 0.011(2) Uani 0.5 1 d D U P B 1
O14 O 0.5432(7) 1.0288(5) 0.1598(7) 0.012(2) Uani 0.5 1 d D U P A 1
O16 O 1.2386(2) 0.49610(17) -0.4485(2) 0.0216(7) Uani 1 1 d . . . . .
O3 O 0.4829(9) 0.4017(9) 0.4342(10) 0.017(3) Uani 0.5 1 d D U P B 1
O9 O 0.6298(2) 0.91480(18) -0.1658(2) 0.0241(7) Uani 1 1 d . . . . .
O15 O 1.3367(2) 0.62470(17) -0.4044(2) 0.0212(7) Uani 1 1 d . . . . .
O8 O 0.7537(2) 0.95098(18) -0.0218(2) 0.0247(7) Uani 1 1 d . . . . .
N2 N 0.6935(2) 0.4768(2) 0.5975(2) 0.0172(8) Uani 1 1 d . . . . .
N6 N 0.5363(2) 0.8490(2) -0.0538(2) 0.0170(8) Uani 1 1 d . . . . .
N4 N 0.6588(2) 0.1004(2) 0.9478(2) 0.0186(8) Uani 1 1 d . . . . .
N1 N 0.5282(2) 0.4921(2) 0.3181(2) 0.0191(8) Uani 1 1 d . . . . .
N3 N 0.7581(2) 0.3709(2) 0.8770(2) 0.0201(9) Uani 1 1 d . . . . .
N5 N 0.4247(2) 0.5900(2) 0.0305(2) 0.0182(8) Uani 1 1 d . . . . .
O7 O 0.1719(3) 0.1756(2) -0.4440(2) 0.0491(11) Uani 1 1 d . . . . .
C24 C 0.7109(14) 1.020(2) 0.2391(11) 0.0142(13) Uani 0.5 1 d D U P A 2
C67 C 0.6909(3) 0.4004(3) 0.6158(3) 0.0210(10) Uani 1 1 d . . . . .
H67 H 0.665604 0.350933 0.565392 0.025 Uiso 1 1 calc R . . . .
C48 C 1.1838(3) 0.6119(3) -0.3847(3) 0.0178(10) Uani 1 1 d . . . . .
C6 C 0.3943(3) 0.5121(3) 0.0376(3) 0.0185(10) Uani 1 1 d . . . . .
C71 C 0.7326(3) 0.5450(3) 0.6712(3) 0.0215(10) Uani 1 1 d . . . . .
H71 H 0.735330 0.599880 0.660574 0.026 Uiso 1 1 calc R . . . .
C51 C 1.2570(3) 0.5752(3) -0.4143(3) 0.0185(10) Uani 1 1 d . . . . .
C47 C 1.2035(3) 0.6993(3) -0.3471(3) 0.0214(11) Uani 1 1 d . . . . .
H47 H 1.263240 0.735550 -0.341324 0.026 Uiso 1 1 calc R . . . .
C69 C 0.7616(3) 0.4604(3) 0.7796(3) 0.0190(10) Uani 1 1 d . . . . .
C14 C 0.5591(3) 0.8242(3) 0.0239(3) 0.0226(11) Uani 1 1 d . . . . .
H14 H 0.608733 0.862577 0.081191 0.027 Uiso 1 1 calc R . . . .
C1 C 0.4668(3) 0.4242(3) 0.2477(3) 0.0220(11) Uani 1 1 d . . . . .
H1 H 0.455657 0.371173 0.261247 0.026 Uiso 1 1 calc R . . . .
C7 C 0.3368(3) 0.4430(3) -0.0400(3) 0.0194(10) Uani 1 1 d . . . . .
H7 H 0.313609 0.389543 -0.032536 0.023 Uiso 1 1 calc R . . . .
C72 C 0.7944(3) 0.4493(2) 0.8742(3) 0.0184(10) Uani 1 1 d . . . . .
C68 C 0.7229(3) 0.3903(3) 0.7038(3) 0.0223(11) Uani 1 1 d . . . . .
H68 H 0.718345 0.334799 0.712588 0.027 Uiso 1 1 calc R . . . .
C84 C 0.7433(3) 0.2677(3) 0.9577(3) 0.0186(10) Uani 1 1 d . . . . .
C3 C 0.4331(3) 0.5040(3) 0.1343(3) 0.0187(10) Uani 1 1 d . . . . .
C76 C 0.8567(3) 0.5140(3) 0.9543(3) 0.0200(10) Uani 1 1 d . . . . .
H76 H 0.879090 0.569073 0.949824 0.024 Uiso 1 1 calc R . . . .
C9 C 0.3451(3) 0.5339(3) -0.1339(3) 0.0190(10) Uani 1 1 d . . . . .
H9 H 0.329048 0.543997 -0.192803 0.023 Uiso 1 1 calc R . . . .
C86 C 0.6195(3) 0.1342(3) 0.8761(3) 0.0271(12) Uani 1 1 d . . . . .
H86 H 0.561444 0.100248 0.820898 0.033 Uiso 1 1 calc R . . . .
C45 C 1.0493(3) 0.6818(3) -0.3265(3) 0.0214(11) Uani 1 1 d . . . . .
O6 O 1.1434(4) 0.7655(2) 1.3639(3) 0.0892(18) Uani 1 1 d . . . . .
C74 C 0.8497(3) 0.4173(3) 1.0421(3) 0.0191(10) Uani 1 1 d . . . . .
H74 H 0.868397 0.403836 1.099736 0.023 Uiso 1 1 calc R . . . .
C44 C 0.9782(3) 0.7150(3) -0.2952(3) 0.0247(11) Uani 1 1 d . . . . .
H44 H 0.912319 0.678359 -0.316536 0.030 Uiso 1 1 calc R . . . .
C10 C 0.4000(3) 0.6003(3) -0.0539(3) 0.0180(10) Uani 1 1 d . . . . .
C73 C 0.7861(3) 0.3555(3) 0.9605(3) 0.0174(10) Uani 1 1 d . . . . .
C70 C 0.7692(3) 0.5395(3) 0.7619(3) 0.0205(10) Uani 1 1 d . . . . .
H70 H 0.799274 0.589745 0.811833 0.025 Uiso 1 1 calc R . . . .
C85 C 0.6589(3) 0.2156(3) 0.8782(3) 0.0263(11) Uani 1 1 d . . . . .
H85 H 0.628418 0.236263 0.825184 0.032 Uiso 1 1 calc R . . . .
C11 C 0.4434(3) 0.6871(2) -0.0560(3) 0.0177(10) Uani 1 1 d . . . . .
C8 C 0.3135(3) 0.4523(3) -0.1281(3) 0.0185(10) Uani 1 1 d . . . . .
C40 C 0.8188(3) 0.7972(3) -0.2601(3) 0.0218(11) Uani 1 1 d . . . . .
H40 H 0.790658 0.756359 -0.318586 0.026 Uiso 1 1 calc R . . . .
C33 C 0.8059(12) 1.0113(18) 0.2435(9) 0.017(3) Uani 0.5 1 d D U P A 2
H33 H 0.816092 1.006997 0.189629 0.021 Uiso 0.5 1 calc R . P A 2
C36 C 0.7212(3) 0.9189(3) -0.1075(3) 0.0235(11) Uani 1 1 d . . . . .
C5 C 0.5392(3) 0.5661(3) 0.2968(3) 0.0237(11) Uani 1 1 d . . . . .
H5 H 0.581165 0.615556 0.345940 0.028 Uiso 1 1 calc R . . . .
C39 C 0.7528(3) 0.8275(3) -0.2290(3) 0.0252(11) Uani 1 1 d . . . . .
H39 H 0.680172 0.808741 -0.266477 0.030 Uiso 1 1 calc R . . . .
C37 C 0.7923(3) 0.8857(3) -0.1428(3) 0.0251(11) Uani 1 1 d . . . . .
C15 C 0.5142(3) 0.7457(3) 0.0251(3) 0.0245(11) Uani 1 1 d . . . . .
H15 H 0.532240 0.731977 0.082538 0.029 Uiso 1 1 calc R . . . .
C18 C 0.1892(3) 0.3258(3) -0.3790(3) 0.0268(11) Uani 1 1 d . . . . .
H18 H 0.160837 0.336573 -0.438253 0.032 Uiso 1 1 calc R . . . .
C46 C 1.1378(3) 0.7340(3) -0.3184(3) 0.0232(11) Uani 1 1 d . . . . .
H46 H 1.152759 0.793670 -0.292888 0.028 Uiso 1 1 calc R . . . .
C2 C 0.4186(3) 0.4268(3) 0.1565(3) 0.0214(11) Uani 1 1 d . . . . .
H2 H 0.375790 0.376588 0.109020 0.026 Uiso 1 1 calc R . . . .
C75 C 0.8865(3) 0.4988(3) 1.0408(3) 0.0186(10) Uani 1 1 d . . . . .
C26 C 0.6970(12) 1.025(2) 0.3184(11) 0.026(4) Uani 0.5 1 d D U P A 2
H26 H 0.632214 1.030236 0.315972 0.032 Uiso 0.5 1 calc R . P A 2
C87 C 0.7397(3) 0.1509(3) 1.0240(3) 0.0314(12) Uani 1 1 d . . . . .
H87 H 0.769201 0.128655 1.075897 0.038 Uiso 1 1 calc R . . . .
C49 C 1.0953(3) 0.5609(3) -0.3938(3) 0.0235(11) Uani 1 1 d . . . . .
H49 H 1.080285 0.501251 -0.419700 0.028 Uiso 1 1 calc R . . . .
C13 C 0.4673(3) 0.7923(3) -0.1327(3) 0.0290(12) Uani 1 1 d . . . . .
H13 H 0.449889 0.807949 -0.189163 0.035 Uiso 1 1 calc R . . . .
C50 C 1.0284(3) 0.5947(3) -0.3663(3) 0.0231(11) Uani 1 1 d . . . . .
H50 H 0.967472 0.558445 -0.374420 0.028 Uiso 1 1 calc R . . . .
C12 C 0.4199(3) 0.7122(3) -0.1369(3) 0.0295(12) Uani 1 1 d . . . . .
H12 H 0.371384 0.674530 -0.195047 0.035 Uiso 1 1 calc R . . . .
C43 C 0.9971(3) 0.7918(3) -0.2397(3) 0.0263(11) Uani 1 1 d . . . . .
H43 H 1.062850 0.828523 -0.218393 0.032 Uiso 1 1 calc R . . . .
C16 C 0.2643(3) 0.3794(3) -0.2125(3) 0.0218(11) Uani 1 1 d . . . . .
C4 C 0.4934(3) 0.5750(3) 0.2081(3) 0.0255(11) Uani 1 1 d . . . . .
H4 H 0.503014 0.629549 0.197378 0.031 Uiso 1 1 calc R . . . .
C77 C 0.9519(3) 0.5678(3) 1.1278(3) 0.0249(11) Uani 1 1 d . . . . .
C17 C 0.2242(3) 0.3916(3) -0.3003(3) 0.0268(11) Uani 1 1 d . . . . .
H17 H 0.220716 0.447422 -0.306570 0.032 Uiso 1 1 calc R . . . .
C42 C 0.9256(3) 0.8244(3) -0.2085(3) 0.0279(12) Uani 1 1 d . . . . .
C56 C 0.5058(19) 0.2394(11) 0.4242(19) 0.023(3) Uani 0.5 1 d D U P B 1
H56 H 0.534191 0.273373 0.395793 0.028 Uiso 0.5 1 calc R . P B 1
C54 C 0.446(3) 0.2718(11) 0.464(2) 0.0236(18) Uani 0.5 1 d D U P B 1
C88 C 0.7830(3) 0.2333(3) 1.0320(3) 0.0318(13) Uani 1 1 d . . . . .
H88 H 0.840032 0.266340 1.088515 0.038 Uiso 1 1 calc R . . . .
C19 C 0.1952(4) 0.2446(3) -0.3721(3) 0.0317(12) Uani 1 1 d . . . . .
C22 C 0.1236(4) 0.1868(3) -0.5353(3) 0.0410(14) Uani 1 1 d . . . . .
H22A H 0.111794 0.133984 -0.580980 0.061 Uiso 1 1 calc GR . . . .
H22B H 0.168598 0.232808 -0.540860 0.061 Uiso 1 1 calc GR . . . .
H22C H 0.057398 0.201422 -0.546583 0.061 Uiso 1 1 calc GR . . . .
C20 C 0.2335(4) 0.2299(3) -0.2844(3) 0.0444(15) Uani 1 1 d . . . . .
H20 H 0.237061 0.173993 -0.278415 0.053 Uiso 1 1 calc R . . . .
C82 C 0.9609(4) 0.5634(3) 1.2120(4) 0.0465(15) Uani 1 1 d . . . . .
H82 H 0.923255 0.513842 1.215790 0.056 Uiso 1 1 calc R . . . .
C65 C 0.4052(11) 0.2219(8) 0.5079(11) 0.018(2) Uani 0.5 1 d D U P B 1
H65 H 0.362159 0.242037 0.533179 0.022 Uiso 0.5 1 calc R . P B 1
C21 C 0.2661(4) 0.2963(3) -0.2067(3) 0.0375(14) Uani 1 1 d . . . . .
H21 H 0.290580 0.285091 -0.147564 0.045 Uiso 1 1 calc R . . . .
C31 C 0.8867(8) 1.0092(9) 0.3269(8) 0.021(3) Uani 0.5 1 d D U P A 2
H31 H 0.951749 1.004617 0.329305 0.025 Uiso 0.5 1 calc R . P A 2
C81 C 1.0230(4) 0.6281(4) 1.2939(4) 0.0518(17) Uani 1 1 d . . . . .
H81 H 1.026883 0.622363 1.351595 0.062 Uiso 1 1 calc R . . . .
C80 C 1.0765(5) 0.6981(3) 1.2895(4) 0.0572(19) Uani 1 1 d . . . . .
C27 C 0.7769(8) 1.0219(9) 0.4012(8) 0.024(3) Uani 0.5 1 d D U P A 2
H27 H 0.766259 1.025604 0.454733 0.029 Uiso 0.5 1 calc R . P A 2
C79 C 1.0774(4) 0.7045(3) 1.2041(4) 0.0543(17) Uani 1 1 d . . . . .
H79 H 1.120316 0.751843 1.202021 0.065 Uiso 1 1 calc R . . . .
C78 C 1.0141(4) 0.6398(3) 1.1250(4) 0.0529(17) Uani 1 1 d . . . . .
H78 H 1.012267 0.643619 1.067451 0.064 Uiso 1 1 calc R . . . .
C38 C 0.8980(3) 0.9137(3) -0.0902(4) 0.0482(17) Uani 1 1 d . . . . .
H38 H 0.925644 0.952718 -0.030703 0.058 Uiso 1 1 calc R . . . .
C41 C 0.9641(4) 0.8852(4) -0.1236(4) 0.0556(18) Uani 1 1 d . . . . .
H41 H 1.036509 0.907440 -0.088092 0.067 Uiso 1 1 calc R . . . .
C29 C 0.8733(8) 1.0136(7) 0.4061(7) 0.014(2) Uani 0.5 1 d D U P A 2
C58 C 0.5247(10) 0.1597(7) 0.4249(11) 0.027(3) Uani 0.5 1 d D U P B 1
H58 H 0.561766 0.137737 0.393795 0.033 Uiso 0.5 1 calc R . P B 1
C63 C 0.4283(12) 0.1432(8) 0.5138(12) 0.035(3) Uani 0.5 1 d D U P B 1
H63 H 0.403611 0.110978 0.545836 0.042 Uiso 0.5 1 calc R . P B 1
C59 C 0.4886(10) 0.1105(7) 0.4723(10) 0.027(3) Uani 0.5 1 d D U P B 1
C83 C 1.1470(7) 0.7583(5) 1.4525(4) 0.109(3) Uani 1 1 d . . . . .
H83A H 1.077930 0.754507 1.448617 0.164 Uiso 1 1 calc GR . . . .
H83B H 1.195180 0.808515 1.501892 0.164 Uiso 1 1 calc GR . . . .
H83C H 1.170424 0.707110 1.466174 0.164 Uiso 1 1 calc GR . . . .
C61 C 0.5129(8) 0.0264(6) 0.4757(8) 0.031(2) Uani 0.5 1 d D U P B 1
H61 H 0.548829 0.006723 0.442385 0.037 Uiso 0.5 1 calc R . P B 1
O4 O 0.3836(8) 0.3931(7) 0.5059(7) 0.0175(17) Uani 0.5 1 d D U P B 2
O2 O 0.4890(9) 0.4046(9) 0.4448(11) 0.0194(19) Uani 0.5 1 d D U P B 2
C52 C 0.4353(3) 0.3610(2) 0.4689(3) 0.0173(8) Uani 1 1 d . U . . .
C55 C 0.497(2) 0.2274(11) 0.4362(19) 0.028(3) Uani 0.5 1 d D U P B 2
H55 H 0.526138 0.252186 0.401995 0.033 Uiso 0.5 1 calc R . P B 2
C53 C 0.445(3) 0.2722(12) 0.477(2) 0.0236(18) Uani 0.5 1 d D U P B 2
C66 C 0.3965(18) 0.2328(10) 0.5224(17) 0.047(5) Uani 0.5 1 d D U P B 2
H66 H 0.360842 0.262997 0.549688 0.057 Uiso 0.5 1 calc R . P B 2
C57 C 0.5063(11) 0.1466(8) 0.4463(11) 0.036(3) Uani 0.5 1 d D U P B 2
H57 H 0.545231 0.117747 0.421952 0.044 Uiso 0.5 1 calc R . P B 2
C64 C 0.4005(12) 0.1497(8) 0.5272(12) 0.038(3) Uani 0.5 1 d D U P B 2
H64 H 0.364035 0.122061 0.554333 0.045 Uiso 0.5 1 calc R . P B 2
C60 C 0.4589(11) 0.1066(7) 0.4919(11) 0.035(3) Uani 0.5 1 d D U P B 2
C62 C 0.4706(10) 0.0214(7) 0.5070(10) 0.053(3) Uani 0.5 1 d D U P B 2
H62 H 0.427897 -0.003480 0.530490 0.064 Uiso 0.5 1 calc R . P B 2
O13 O 0.5366(8) 1.0127(6) 0.1487(7) 0.0130(18) Uani 0.5 1 d D U P A 2
C35 C 0.6228(3) 1.0206(2) 0.1495(3) 0.0128(8) Uani 1 1 d . U . . .
C23 C 0.7175(14) 1.017(2) 0.2302(11) 0.0142(13) Uani 0.5 1 d D U P A 1
C34 C 0.8061(12) 1.0090(17) 0.2210(9) 0.016(3) Uani 0.5 1 d D U P A 1
H34 H 0.806416 1.008157 0.163298 0.019 Uiso 0.5 1 calc R . P A 1
C25 C 0.7184(10) 1.0197(16) 0.3154(10) 0.017(3) Uani 0.5 1 d D U P A 1
H25 H 0.658691 1.026132 0.323069 0.020 Uiso 0.5 1 calc R . P A 1
C32 C 0.8950(8) 1.0025(9) 0.2951(7) 0.021(2) Uani 0.5 1 d D U P A 1
H32 H 0.954504 0.996183 0.287067 0.025 Uiso 0.5 1 calc R . P A 1
C28 C 0.8077(9) 1.0131(8) 0.3906(7) 0.020(2) Uani 0.5 1 d D U P A 1
H28 H 0.807550 1.014169 0.448390 0.024 Uiso 0.5 1 calc R . P A 1
C30 C 0.8961(7) 1.0052(7) 0.3805(8) 0.016(2) Uani 0.5 1 d D U P A 1
O12 O 0.6327(12) 1.0262(9) 0.0775(6) 0.0138(18) Uani 0.5 1 d D U P A 1
C1BA C 0.9553(7) 1.0102(6) 0.4942(8) 0.022(2) Uani 0.5 1 d . U P A 2
H1BA H 0.944075 1.023449 0.547535 0.027 Uiso 0.5 1 calc R . P A 2
C2BA C 0.9917(8) 0.9976(6) 0.4575(7) 0.024(2) Uani 0.5 1 d . U P A 1
H2BA H 1.046597 0.988244 0.443139 0.029 Uiso 0.5 1 calc R . P A 1

loop_
_atom_site_aniso_label
_atom_site_aniso_U_11
_atom_site_aniso_U_22
_atom_site_aniso_U_33
_atom_site_aniso_U_23
_atom_site_aniso_U_13
_atom_site_aniso_U_12
Co1 0.0189(3) 0.0152(3) 0.0165(3) 0.0080(2) 0.0108(3) 0.0092(2)
Co2 0.0131(3) 0.0185(3) 0.0122(3) 0.0064(2) 0.0065(2) 0.0072(2)
O11 0.023(3) 0.022(3) 0.021(3) 0.0061(12) 0.0104(16) 0.0053(11)
O5 0.011(2) 0.011(2) 0.011(2) 0.0032(11) 0.0052(13) 0.0025(11)
O14 0.011(2) 0.012(2) 0.012(2) 0.0026(12) 0.0057(13) 0.0029(11)
O16 0.0289(16) 0.0204(17) 0.0236(18) 0.0066(14) 0.0175(14) 0.0116(13)
O3 0.017(3) 0.017(3) 0.017(3) 0.0053(12) 0.0077(15) 0.0042(11)
O9 0.0220(16) 0.0360(18) 0.0197(17) 0.0052(14) 0.0140(14) 0.0116(14)
O15 0.0217(16) 0.0228(16) 0.0265(18) 0.0044(14) 0.0174(14) 0.0099(13)
O8 0.0211(16) 0.0348(18) 0.0199(19) 0.0042(15) 0.0105(14) 0.0120(14)
N2 0.0205(18) 0.0189(19) 0.020(2) 0.0095(16) 0.0130(16) 0.0084(15)
N6 0.0203(18) 0.0168(18) 0.014(2) 0.0044(16) 0.0067(16) 0.0085(15)
N4 0.0169(18) 0.023(2) 0.018(2) 0.0076(16) 0.0079(16) 0.0077(15)
N1 0.0221(19) 0.019(2) 0.018(2) 0.0086(16) 0.0094(16) 0.0067(15)
N3 0.0190(18) 0.024(2) 0.018(2) 0.0070(16) 0.0088(16) 0.0038(15)
N5 0.0231(19) 0.019(2) 0.016(2) 0.0092(16) 0.0094(16) 0.0089(15)
O7 0.079(3) 0.0276(19) 0.024(2) 0.0033(16) 0.0099(19) 0.0074(18)
C24 0.0143(18) 0.012(3) 0.013(2) 0.003(3) 0.0032(16) 0.0028(19)
C67 0.031(2) 0.018(2) 0.016(2) 0.0049(19) 0.012(2) 0.0048(19)
C48 0.017(2) 0.028(2) 0.015(2) 0.008(2) 0.0096(18) 0.0133(19)
C6 0.019(2) 0.028(3) 0.016(2) 0.008(2) 0.0127(19) 0.0111(19)
C71 0.026(2) 0.017(2) 0.025(3) 0.008(2) 0.014(2) 0.0048(19)
C51 0.023(2) 0.032(3) 0.007(2) 0.011(2) 0.0089(19) 0.013(2)
C47 0.019(2) 0.026(3) 0.022(3) 0.004(2) 0.011(2) 0.0092(19)
C69 0.019(2) 0.022(2) 0.020(3) 0.009(2) 0.0112(19) 0.0055(18)
C14 0.033(3) 0.019(2) 0.013(2) 0.0046(19) 0.008(2) 0.005(2)
C1 0.030(2) 0.019(2) 0.020(3) 0.009(2) 0.014(2) 0.006(2)
C7 0.023(2) 0.022(2) 0.019(3) 0.012(2) 0.0097(19) 0.0101(19)
C72 0.020(2) 0.015(2) 0.022(3) 0.0064(19) 0.0110(19) 0.0048(18)
C68 0.030(2) 0.015(2) 0.020(3) 0.007(2) 0.008(2) 0.0058(19)
C84 0.016(2) 0.026(2) 0.018(2) 0.009(2) 0.0100(19) 0.0064(18)
C3 0.018(2) 0.025(2) 0.019(2) 0.004(2) 0.0126(19) 0.0085(18)
C76 0.022(2) 0.020(2) 0.022(3) 0.008(2) 0.013(2) 0.0048(18)
C9 0.022(2) 0.027(2) 0.016(2) 0.012(2) 0.0124(19) 0.0124(19)
C86 0.025(2) 0.029(3) 0.021(3) 0.009(2) 0.005(2) 0.002(2)
C45 0.023(2) 0.025(2) 0.021(3) 0.006(2) 0.012(2) 0.010(2)
O6 0.124(4) 0.039(2) 0.043(3) -0.007(2) -0.010(3) 0.007(2)
C74 0.021(2) 0.026(2) 0.014(2) 0.010(2) 0.0084(19) 0.0091(19)
C44 0.024(2) 0.030(3) 0.026(3) 0.009(2) 0.014(2) 0.012(2)
C10 0.020(2) 0.019(2) 0.019(3) 0.008(2) 0.0097(19) 0.0111(18)
C73 0.016(2) 0.024(2) 0.017(2) 0.009(2) 0.0105(19) 0.0036(18)
C70 0.026(2) 0.015(2) 0.020(3) 0.0036(19) 0.010(2) 0.0024(18)
C85 0.029(2) 0.027(3) 0.018(3) 0.012(2) 0.004(2) 0.004(2)
C11 0.018(2) 0.018(2) 0.020(3) 0.0067(19) 0.0089(19) 0.0089(18)
C8 0.017(2) 0.021(2) 0.020(3) 0.010(2) 0.0084(19) 0.0077(18)
C40 0.020(2) 0.029(3) 0.015(2) 0.000(2) 0.0078(19) 0.0084(19)
C33 0.016(3) 0.025(8) 0.008(4) 0.003(6) 0.003(3) 0.005(4)
C36 0.024(2) 0.022(2) 0.027(3) 0.005(2) 0.014(2) 0.008(2)
C5 0.032(3) 0.021(2) 0.016(3) 0.006(2) 0.009(2) 0.005(2)
C39 0.018(2) 0.029(3) 0.025(3) 0.001(2) 0.008(2) 0.0058(19)
C37 0.021(2) 0.027(3) 0.026(3) 0.002(2) 0.012(2) 0.006(2)
C15 0.042(3) 0.025(3) 0.010(2) 0.009(2) 0.012(2) 0.011(2)
C18 0.035(3) 0.026(3) 0.016(3) 0.010(2) 0.007(2) 0.004(2)
C46 0.026(2) 0.022(2) 0.023(3) 0.000(2) 0.014(2) 0.009(2)
C2 0.020(2) 0.021(2) 0.021(3) 0.006(2) 0.009(2) 0.0015(19)
C75 0.016(2) 0.023(2) 0.015(2) 0.003(2) 0.0062(18) 0.0047(18)
C26 0.017(5) 0.048(11) 0.016(3) 0.013(4) 0.006(3) 0.012(6)
C87 0.027(2) 0.037(3) 0.023(3) 0.020(2) 0.001(2) 0.004(2)
C49 0.024(2) 0.022(2) 0.024(3) 0.004(2) 0.010(2) 0.009(2)
C13 0.037(3) 0.028(3) 0.014(3) 0.008(2) 0.005(2) 0.002(2)
C50 0.019(2) 0.030(3) 0.026(3) 0.007(2) 0.015(2) 0.007(2)
C12 0.032(3) 0.022(3) 0.019(3) 0.008(2) -0.001(2) -0.002(2)
C43 0.019(2) 0.042(3) 0.019(3) 0.000(2) 0.012(2) 0.011(2)
C16 0.021(2) 0.022(2) 0.020(3) 0.008(2) 0.007(2) 0.0013(19)
C4 0.035(3) 0.020(2) 0.023(3) 0.009(2) 0.012(2) 0.006(2)
C77 0.022(2) 0.029(3) 0.021(3) 0.003(2) 0.007(2) 0.009(2)
C17 0.031(3) 0.021(2) 0.029(3) 0.011(2) 0.012(2) 0.007(2)
C42 0.020(2) 0.036(3) 0.028(3) -0.002(2) 0.014(2) 0.010(2)
C56 0.022(6) 0.013(4) 0.029(8) 0.005(4) 0.007(6) 0.002(4)
C54 0.025(2) 0.0191(17) 0.022(6) 0.007(2) 0.005(3) 0.0074(16)
C88 0.033(3) 0.027(3) 0.019(3) 0.008(2) 0.001(2) -0.009(2)
C19 0.044(3) 0.026(3) 0.018(3) 0.002(2) 0.011(2) 0.001(2)
C22 0.061(3) 0.032(3) 0.018(3) 0.003(2) 0.009(3) 0.005(3)
C20 0.076(4) 0.018(3) 0.027(3) 0.009(2) 0.013(3) 0.006(3)
C82 0.046(3) 0.048(3) 0.035(3) 0.005(3) 0.020(3) -0.016(3)
C65 0.022(6) 0.012(4) 0.007(5) -0.005(3) -0.003(4) 0.001(3)
C21 0.061(3) 0.026(3) 0.017(3) 0.012(2) 0.009(2) 0.005(2)
C31 0.013(3) 0.040(7) 0.010(4) 0.009(5) 0.004(3) 0.004(4)
C81 0.042(3) 0.073(4) 0.025(3) -0.006(3) 0.017(3) -0.015(3)
C80 0.076(4) 0.033(3) 0.025(3) -0.008(3) -0.006(3) 0.013(3)
C27 0.018(4) 0.043(7) 0.015(3) 0.012(4) 0.009(3) 0.014(4)
C79 0.061(4) 0.035(3) 0.039(4) 0.007(3) 0.001(3) 0.001(3)
C78 0.063(4) 0.035(3) 0.033(3) 0.009(3) -0.003(3) 0.005(3)
C38 0.019(3) 0.063(4) 0.039(3) -0.032(3) 0.012(2) 0.004(2)
C41 0.019(3) 0.074(4) 0.048(4) -0.029(3) 0.013(3) 0.001(3)
C29 0.014(4) 0.020(6) 0.010(3) 0.007(4) 0.005(3) 0.005(4)
C58 0.028(6) 0.016(4) 0.044(8) 0.011(4) 0.020(5) 0.005(4)
C63 0.049(8) 0.021(4) 0.057(8) 0.018(4) 0.038(7) 0.017(5)
C59 0.031(7) 0.017(4) 0.043(7) 0.013(4) 0.022(5) 0.009(4)
C83 0.161(8) 0.083(6) 0.029(4) -0.024(4) 0.012(5) 0.014(5)
C61 0.041(6) 0.019(4) 0.050(8) 0.016(4) 0.033(5) 0.014(4)
O4 0.0180(19) 0.017(2) 0.017(2) 0.0050(9) 0.0079(13) 0.0036(11)
O2 0.019(2) 0.020(2) 0.020(2) 0.0058(12) 0.0091(14) 0.0047(9)
C52 0.0174(11) 0.0172(11) 0.0168(12) 0.0046(8) 0.0071(8) 0.0043(8)
C55 0.037(8) 0.017(5) 0.031(8) 0.009(5) 0.014(7) 0.011(6)
C53 0.025(2) 0.0191(17) 0.022(6) 0.007(2) 0.005(3) 0.0074(16)
C66 0.076(10) 0.025(5) 0.069(12) 0.024(6) 0.052(10) 0.020(5)
C57 0.046(8) 0.017(4) 0.053(9) 0.014(5) 0.024(6) 0.012(5)
C64 0.037(7) 0.022(4) 0.055(8) 0.016(5) 0.020(6) 0.007(4)
C60 0.036(7) 0.020(4) 0.047(8) 0.014(4) 0.015(5) 0.007(4)
C62 0.070(9) 0.024(5) 0.075(10) 0.026(5) 0.034(7) 0.018(5)
O13 0.0129(17) 0.013(2) 0.013(2) 0.0032(10) 0.0061(12) 0.0030(10)
C35 0.0135(10) 0.0121(11) 0.0128(11) 0.0033(8) 0.0059(7) 0.0031(8)
C23 0.0143(18) 0.012(3) 0.013(2) 0.003(3) 0.0032(16) 0.0028(19)
C34 0.017(2) 0.016(7) 0.014(5) 0.005(6) 0.005(3) 0.007(3)
C25 0.014(4) 0.021(7) 0.014(2) 0.005(3) 0.005(3) 0.007(5)
C32 0.018(3) 0.031(6) 0.015(4) 0.007(4) 0.006(3) 0.014(4)
C28 0.016(4) 0.031(6) 0.013(3) 0.004(4) 0.004(3) 0.009(4)
C30 0.014(3) 0.016(5) 0.012(4) 0.001(4) 0.002(3) 0.005(3)
O12 0.015(2) 0.014(2) 0.0133(17) 0.0038(11) 0.0068(12) 0.0037(10)
C1BA 0.021(4) 0.036(6) 0.010(4) 0.009(4) 0.003(3) 0.012(4)
C2BA 0.017(4) 0.039(6) 0.017(4) 0.013(4) 0.006(3) 0.012(4)

loop_
_atom_type_symbol
_atom_type_description
_atom_type_scat_dispersion_real
_atom_type_scat_dispersion_imag
_atom_type_scat_source
C C 0.0033 0.0016 'International Tables Vol C Tables 4.2.6.8 and 6.1.1.4'
H H 0.0000 0.0000 'International Tables Vol C Tables 4.2.6.8 and 6.1.1.4'
Co Co 0.3494 0.9721 'International Tables Vol C Tables 4.2.6.8 and 6.1.1.4'
N N 0.0061 0.0033 'International Tables Vol C Tables 4.2.6.8 and 6.1.1.4'
O O 0.0106 0.0060 'International Tables Vol C Tables 4.2.6.8 and 6.1.1.4'

loop_
_geom_angle_atom_site_label_1
_geom_angle_atom_site_label_2
_geom_angle_atom_site_label_3
_geom_angle
_geom_angle_site_symmetry_1
_geom_angle_site_symmetry_3
_geom_angle_publ_flag
O5 Co1 O16 92.3(3) 2_666 2_765 ?
O5 Co1 O15 152.5(3) 2_666 2_765 ?
O5 Co1 N2 89.7(3) 2_666 . ?
O5 Co1 N1 89.0(3) 2_666 . ?
O3 Co1 O5 118.5(5) . 2_666 ?
O3 Co1 O16 149.1(5) . 2_765 ?
O3 Co1 O15 88.7(5) . 2_765 ?
O3 Co1 N2 92.4(4) . . ?
O3 Co1 N1 85.5(4) . . ?
O15 Co1 O16 60.38(10) 2_765 2_765 ?
N2 Co1 O16 90.87(12) . 2_765 ?
N2 Co1 O15 93.00(12) . 2_765 ?
N2 Co1 N1 176.67(13) . . ?
N1 Co1 O16 92.24(12) . 2_765 ?
N1 Co1 O15 89.57(12) . 2_765 ?
O4 Co1 N2 94.0(3) 2_666 . ?
O4 Co1 N1 84.5(3) 2_666 . ?
O4 Co1 O2 113.7(5) 2_666 . ?
O2 Co1 N2 88.4(4) . . ?
O2 Co1 N1 89.5(4) . . ?
O11 Co2 O9 152.0(5) . . ?
O11 Co2 O8 91.3(5) . . ?
O11 Co2 N6 90.2(4) . . ?
O14 Co2 O9 85.0(3) 2_675 . ?
O14 Co2 O8 145.6(3) 2_675 . ?
O14 Co2 N6 89.1(3) 2_675 . ?
O14 Co2 N4 91.0(3) 2_675 1_564 ?
O9 Co2 O8 60.93(11) . . ?
N6 Co2 O9 88.31(12) . . ?
N6 Co2 O8 94.08(12) . . ?
N6 Co2 N4 177.42(14) . 1_564 ?
N4 Co2 O9 94.27(13) 1_564 . ?
N4 Co2 O8 87.29(12) 1_564 . ?
O13 Co2 O9 90.0(3) 2_675 . ?
O13 Co2 O8 149.3(3) 2_675 . ?
O13 Co2 N6 94.8(3) 2_675 . ?
O12 Co2 O14 119.6(5) . 2_675 ?
O12 Co2 O9 155.3(4) . . ?
O12 Co2 O8 94.3(4) . . ?
O12 Co2 N6 93.8(4) . . ?
O12 Co2 N4 83.9(4) . 1_564 ?
C35 O11 Co2 153.7(12) . . ?
C52 O5 Co1 117.7(6) . 2_666 ?
C35 O14 Co2 125.3(7) . 2_675 ?
C51 O16 Co1 88.6(2) . 2_765 ?
C52 O3 Co1 146.8(10) . . ?
C36 O9 Co2 89.9(3) . . ?
C51 O15 Co1 89.9(2) . 2_765 ?
C36 O8 Co2 87.3(2) . . ?
C67 N2 Co1 119.5(3) . . ?
C71 N2 Co1 123.4(3) . . ?
C71 N2 C67 116.3(4) . . ?
C14 N6 Co2 123.5(3) . . ?
C13 N6 Co2 120.2(3) . . ?
C13 N6 C14 116.2(4) . . ?
C86 N4 Co2 123.6(3) . 1_546 ?
C87 N4 Co2 120.4(3) . 1_546 ?
C87 N4 C86 116.0(4) . . ?
C1 N1 Co1 122.7(3) . . ?
C1 N1 C5 116.5(4) . . ?
C5 N1 Co1 120.7(3) . . ?
C73 N3 C72 118.0(4) . . ?
C10 N5 C6 118.3(3) . . ?
C19 O7 C22 116.5(4) . . ?
C33 C24 C26 119.0(9) . . ?
C33 C24 C35 120.8(10) . . ?
C26 C24 C35 120.1(11) . . ?
N2 C67 C68 123.3(4) . . ?
C47 C48 C51 120.4(4) . . ?
C49 C48 C51 121.5(4) . . ?
C49 C48 C47 118.1(4) . . ?
N5 C6 C7 122.2(4) . . ?
N5 C6 C3 115.0(4) . . ?
C7 C6 C3 122.7(4) . . ?
N2 C71 C70 123.4(4) . . ?
O16 C51 Co1 61.2(2) . 2_765 ?
O16 C51 O15 121.0(4) . . ?
O16 C51 C48 120.1(4) . . ?
O15 C51 Co1 59.9(2) . 2_765 ?
O15 C51 C48 118.9(4) . . ?
C48 C51 Co1 177.8(3) . 2_765 ?
C46 C47 C48 121.2(4) . . ?
C68 C69 C72 120.4(4) . . ?
C68 C69 C70 116.6(4) . . ?
C70 C69 C72 123.0(4) . . ?
N6 C14 C15 123.3(4) . . ?
N1 C1 C2 123.6(4) . . ?
C8 C7 C6 120.1(4) . . ?
N3 C72 C69 114.7(4) . . ?
N3 C72 C76 122.0(4) . . ?
C76 C72 C69 123.3(4) . . ?
C67 C68 C69 120.5(4) . . ?
C85 C84 C73 120.4(4) . . ?
C88 C84 C73 123.1(4) . . ?
C88 C84 C85 116.5(4) . . ?
C2 C3 C6 123.9(4) . . ?
C4 C3 C6 119.4(4) . . ?
C4 C3 C2 116.5(4) . . ?
C75 C76 C72 120.4(4) . . ?
C10 C9 C8 120.1(4) . . ?
N4 C86 C85 123.4(4) . . ?
C46 C45 C44 122.7(4) . . ?
C50 C45 C44 119.0(4) . . ?
C50 C45 C46 118.3(4) . . ?
C80 O6 C83 113.9(5) . . ?
C73 C74 C75 120.7(4) . . ?
C43 C44 C45 126.1(4) . . ?
N5 C10 C9 122.6(4) . . ?
N5 C10 C11 115.2(4) . . ?
C9 C10 C11 122.0(4) . . ?
N3 C73 C84 114.8(4) . . ?
N3 C73 C74 122.2(4) . . ?
C74 C73 C84 123.0(4) . . ?
C71 C70 C69 119.8(4) . . ?
C86 C85 C84 120.2(4) . . ?
C15 C11 C10 119.9(4) . . ?
C15 C11 C12 116.2(4) . . ?
C12 C11 C10 123.8(4) . . ?
C7 C8 C9 116.6(4) . . ?
C7 C8 C16 123.0(4) . . ?
C9 C8 C16 120.3(4) . . ?
C39 C40 C42 121.9(4) . . ?
C24 C33 C31 120.3(10) . . ?
O9 C36 Co2 59.6(2) . . ?
O9 C36 C37 118.2(4) . . ?
O8 C36 Co2 62.3(2) . . ?
O8 C36 O9 121.8(4) . . ?
O8 C36 C37 119.9(4) . . ?
C37 C36 Co2 177.8(3) . . ?
N1 C5 C4 124.0(4) . . ?
C40 C39 C37 120.0(4) . . ?
C39 C37 C36 120.6(4) . . ?
C38 C37 C36 120.1(4) . . ?
C38 C37 C39 119.2(4) . . ?
C11 C15 C14 120.7(4) . . ?
C19 C18 C17 120.2(4) . . ?
C47 C46 C45 120.4(4) . . ?
C1 C2 C3 119.6(4) . . ?
C76 C75 C77 121.4(4) . . ?
C74 C75 C76 116.7(4) . . ?
C74 C75 C77 121.9(4) . . ?
C27 C26 C24 120.8(10) . . ?
N4 C87 C88 124.2(4) . . ?
C50 C49 C48 121.4(4) . . ?
N6 C13 C12 123.6(4) . . ?
C49 C50 C45 120.7(4) . . ?
C13 C12 C11 119.9(4) . . ?
C44 C43 C42 125.8(4) . . ?
C17 C16 C8 121.6(4) . . ?
C17 C16 C21 116.8(4) . . ?
C21 C16 C8 121.3(4) . . ?
C5 C4 C3 119.7(4) . . ?
C82 C77 C75 123.4(4) . . ?
C82 C77 C78 117.1(4) . . ?
C78 C77 C75 119.3(4) . . ?
C18 C17 C16 122.4(4) . . ?
C40 C42 C43 122.7(4) . . ?
C40 C42 C41 117.3(4) . . ?
C41 C42 C43 119.9(4) . . ?
C58 C56 C54 121.7(10) . . ?
C56 C54 C65 119.0(10) . . ?
C56 C54 C52 119.4(11) . . ?
C65 C54 C52 121.2(11) . . ?
C87 C88 C84 119.7(4) . . ?
O7 C19 C18 125.7(4) . . ?
O7 C19 C20 115.4(4) . . ?
C18 C19 C20 118.8(4) . . ?
C21 C20 C19 120.1(5) . . ?
C77 C82 C81 123.4(5) . . ?
C63 C65 C54 120.0(10) . . ?
C20 C21 C16 121.6(4) . . ?
C29 C31 C33 121.1(9) . . ?
C80 C81 C82 118.9(5) . . ?
O6 C80 C79 113.1(6) . . ?
C81 C80 O6 125.7(6) . . ?
C81 C80 C79 120.9(5) . . ?
C26 C27 C29 120.4(9) . . ?
C78 C79 C80 118.1(6) . . ?
C79 C78 C77 121.4(6) . . ?
C37 C38 C41 120.5(4) . . ?
C38 C41 C42 121.0(4) . . ?
C31 C29 C27 118.4(8) . . ?
C31 C29 C1BA 122.8(10) . . ?
C27 C29 C1BA 118.8(9) . . ?
C56 C58 C59 119.7(10) . . ?
C65 C63 C59 120.5(10) . . ?
C58 C59 C63 118.8(8) . . ?
C58 C59 C61 119.2(10) . . ?
C63 C59 C61 122.0(11) . . ?
C61 C61 C59 125.1(13) 2_656 . ?
C52 O4 Co1 126.8(8) . 2_666 ?
C52 O2 Co1 157.6(11) . . ?
O5 C52 C54 117.6(9) . . ?
O3 C52 O5 126.2(9) . . ?
O3 C52 C54 115.3(10) . . ?
O4 C52 C53 114.5(8) . . ?
O2 C52 O4 121.4(10) . . ?
O2 C52 C53 122.7(10) . . ?
C57 C55 C53 119.3(11) . . ?
C55 C53 C52 120.6(11) . . ?
C66 C53 C52 119.4(11) . . ?
C66 C53 C55 119.9(10) . . ?
C64 C66 C53 120.3(11) . . ?
C55 C57 C60 121.3(10) . . ?
C66 C64 C60 120.0(10) . . ?
C57 C60 C64 118.9(9) . . ?
C57 C60 C62 122.5(12) . . ?
C64 C60 C62 118.5(11) . . ?
C62 C62 C60 128.4(19) 2_656 . ?
C35 O13 Co2 130.8(8) . 2_675 ?
O11 C35 C24 119.2(10) . . ?
O11 C35 O13 124.5(9) . . ?
O14 C35 C23 119.2(8) . . ?
O14 C35 O12 124.2(9) . . ?
O13 C35 C24 115.5(9) . . ?
O12 C35 C23 116.0(9) . . ?
C34 C23 C35 120.2(10) . . ?
C34 C23 C25 119.0(9) . . ?
C25 C23 C35 120.8(11) . . ?
C23 C34 C32 121.3(10) . . ?
C23 C25 C28 120.1(9) . . ?
C30 C32 C34 119.9(9) . . ?
C30 C28 C25 120.4(9) . . ?
C32 C30 C28 119.3(8) . . ?
C32 C30 C2BA 118.5(9) . . ?
C28 C30 C2BA 122.2(10) . . ?
C35 O12 Co2 149.0(10) . . ?
C1BA C1BA C29 125.3(14) 2_776 . ?
C2BA C2BA C30 126.9(14) 2_776 . ?

loop_
_geom_bond_atom_site_label_1
_geom_bond_atom_site_label_2
_geom_bond_distance
_geom_bond_site_symmetry_2
_geom_bond_publ_flag
Co1 O5 2.115(9) 2_666 ?
Co1 O16 2.201(3) 2_765 ?
Co1 O3 2.049(9) . ?
Co1 O15 2.171(3) 2_765 ?
Co1 N2 2.132(3) . ?
Co1 N1 2.157(3) . ?
Co1 O4 2.002(11) 2_666 ?
Co1 O2 2.018(9) . ?
Co2 O11 2.009(9) . ?
Co2 O14 2.060(9) 2_675 ?
Co2 O9 2.146(3) . ?
Co2 O8 2.205(3) . ?
Co2 N6 2.139(3) . ?
Co2 N4 2.142(3) 1_564 ?
Co2 O13 2.009(10) 2_675 ?
Co2 O12 2.012(9) . ?
O11 C35 1.242(12) . ?
O5 C52 1.281(11) . ?
O14 C35 1.266(11) . ?
O16 C51 1.262(5) . ?
O3 C52 1.270(11) . ?
O9 C36 1.264(5) . ?
O15 C51 1.263(5) . ?
O8 C36 1.262(5) . ?
N2 C67 1.346(5) . ?
N2 C71 1.343(5) . ?
N6 C14 1.337(5) . ?
N6 C13 1.337(5) . ?
N4 C86 1.341(5) . ?
N4 C87 1.334(5) . ?
N1 C1 1.336(5) . ?
N1 C5 1.338(5) . ?
N3 C72 1.346(5) . ?
N3 C73 1.344(5) . ?
N5 C6 1.343(5) . ?
N5 C10 1.332(5) . ?
O7 C19 1.368(5) . ?
O7 C22 1.429(5) . ?
C24 C33 1.390(11) . ?
C24 C26 1.392(11) . ?
C24 C35 1.504(13) . ?
C67 C68 1.374(6) . ?
C48 C51 1.498(6) . ?
C48 C47 1.396(6) . ?
C48 C49 1.383(6) . ?
C6 C7 1.395(6) . ?
C6 C3 1.489(6) . ?
C71 C70 1.386(6) . ?
C47 C46 1.378(6) . ?
C69 C72 1.482(6) . ?
C69 C68 1.382(6) . ?
C69 C70 1.387(6) . ?
C14 C15 1.378(6) . ?
C1 C2 1.380(6) . ?
C7 C8 1.387(6) . ?
C72 C76 1.387(6) . ?
C84 C73 1.484(6) . ?
C84 C85 1.389(5) . ?
C84 C88 1.380(6) . ?
C3 C2 1.399(6) . ?
C3 C4 1.389(6) . ?
C76 C75 1.386(6) . ?
C9 C10 1.388(6) . ?
C9 C8 1.397(6) . ?
C86 C85 1.375(6) . ?
C45 C44 1.463(6) . ?
C45 C46 1.399(6) . ?
C45 C50 1.394(6) . ?
O6 C80 1.378(6) . ?
O6 C83 1.463(8) . ?
C74 C73 1.380(6) . ?
C74 C75 1.386(6) . ?
C44 C43 1.334(6) . ?
C10 C11 1.498(6) . ?
C11 C15 1.376(6) . ?
C11 C12 1.387(6) . ?
C8 C16 1.486(6) . ?
C40 C39 1.376(6) . ?
C40 C42 1.391(6) . ?
C33 C31 1.400(10) . ?
C36 C37 1.503(6) . ?
C5 C4 1.376(6) . ?
C39 C37 1.389(6) . ?
C37 C38 1.379(6) . ?
C18 C17 1.375(6) . ?
C18 C19 1.373(6) . ?
C75 C77 1.492(6) . ?
C26 C27 1.392(11) . ?
C87 C88 1.377(6) . ?
C49 C50 1.376(6) . ?
C13 C12 1.382(6) . ?
C43 C42 1.463(6) . ?
C16 C17 1.379(6) . ?
C16 C21 1.393(6) . ?
C77 C82 1.353(7) . ?
C77 C78 1.417(7) . ?
C42 C41 1.396(6) . ?
C56 C54 1.406(11) . ?
C56 C58 1.377(11) . ?
C54 C65 1.408(11) . ?
C54 C52 1.486(13) . ?
C19 C20 1.395(6) . ?
C20 C21 1.375(6) . ?
C82 C81 1.404(7) . ?
C65 C63 1.392(11) . ?
C31 C29 1.387(12) . ?
C81 C80 1.338(8) . ?
C80 C79 1.435(8) . ?
C27 C29 1.407(12) . ?
C79 C78 1.381(7) . ?
C38 C41 1.387(7) . ?
C29 C1BA 1.464(12) . ?
C58 C59 1.418(13) . ?
C63 C59 1.423(13) . ?
C59 C61 1.479(10) . ?
C61 C61 1.40(2) 2_656 ?
O4 C52 1.262(11) . ?
O2 C52 1.229(11) . ?
C52 C53 1.512(13) . ?
C55 C53 1.408(11) . ?
C55 C57 1.386(11) . ?
C53 C66 1.405(11) . ?
C66 C64 1.392(12) . ?
C57 C60 1.406(14) . ?
C64 C60 1.412(14) . ?
C60 C62 1.488(11) . ?
C62 C62 1.25(3) 2_656 ?
O13 C35 1.246(11) . ?
C35 C23 1.486(13) . ?
C35 O12 1.272(12) . ?
C23 C34 1.387(11) . ?
C23 C25 1.388(11) . ?
C34 C32 1.397(10) . ?
C25 C28 1.411(10) . ?
C32 C30 1.391(13) . ?
C28 C30 1.392(13) . ?
C30 C2BA 1.485(13) . ?
C1BA C1BA 1.34(2) 2_776 ?
C2BA C2BA 1.30(2) 2_776 ?
